data_4035345
loop_
_publ_author_name
'Wu, Jing'
'Zeng, Haisu'
'Cheng, Jessica'
'Zheng, Shengping'
'Golen, James A.'
'Manke, David R.'
'Zhang, Guoqi'

_publ_section_title
;
 Cobalt(II) Coordination Polymer as a Precatalyst for Selective
 Hydroboration of Aldehydes, Ketones, and Imines.
;
_journal_issue 16
_journal_name_full 'The Journal of organic chemistry'
_journal_page_first 9442
_journal_page_last 9448
_journal_paper_doi 10.1021/acs.joc.8b01094
_journal_volume 83
_journal_year 2018
_chemical_formula_moiety 'C46 H40 Cl2 Co N8'
_chemical_formula_sum 'C46 H40 Cl2 Co N8'
_chemical_formula_weight 834.69
_space_group_crystal_system orthorhombic
_space_group_IT_number 60
_space_group_name_Hall '-P 2n 2ab'
_space_group_name_H-M_alt 'P b c n'
_atom_sites_solution_hydrogens geom
_audit_creation_method SHELXL-2014/7
_cell_angle_alpha 90
_cell_angle_beta 90
_cell_angle_gamma 90
_cell_formula_units_Z 8
_cell_length_a 25.349(4)
_cell_length_b 16.304(3)
_cell_length_c 24.858(4)
_cell_measurement_reflns_used 9714
_cell_measurement_temperature 90(2)
_cell_measurement_theta_max 27.58
_cell_measurement_theta_min 2.19
_cell_volume 10274(3)
_computing_cell_refinement 'SAINT (8.34a) (Bruker, 2013)'
_computing_data_collection 'Apex2 (2014.9-1) (Bruker, 2014)'
_computing_data_reduction 'SAINT (8.34a) (Bruker, 2013)'
_computing_molecular_graphics 'Bruker SHELXTL'
_computing_publication_material 'Bruker SHELXTL'
_computing_structure_refinement 'SHELXL-2014/7 (Sheldrick, 2014)'
_computing_structure_solution 'SHELXT (Sheldrick, 2014)'
_diffrn_ambient_temperature 90(2)
_diffrn_measured_fraction_theta_full 1.000
_diffrn_measured_fraction_theta_max 0.999
_diffrn_measurement_device_type 'Bruker APEX-II CCD'
_diffrn_measurement_method '\f and \w scans'
_diffrn_radiation_type MoK\a
_diffrn_radiation_wavelength 0.71073
_diffrn_reflns_av_R_equivalents 0.0472
_diffrn_reflns_av_unetI/netI 0.0222
_diffrn_reflns_Laue_measured_fraction_full 1.000
_diffrn_reflns_Laue_measured_fraction_max 0.999
_diffrn_reflns_limit_h_max 33
_diffrn_reflns_limit_h_min -33
_diffrn_reflns_limit_k_max 21
_diffrn_reflns_limit_k_min -21
_diffrn_reflns_limit_l_max 32
_diffrn_reflns_limit_l_min -32
_diffrn_reflns_number 89966
_diffrn_reflns_point_group_measured_fraction_full 1.000
_diffrn_reflns_point_group_measured_fraction_max 0.999
_diffrn_reflns_theta_full 25.242
_diffrn_reflns_theta_max 27.594
_diffrn_reflns_theta_min 1.485
_exptl_absorpt_coefficient_mu 0.473
_exptl_absorpt_correction_T_max 0.7456
_exptl_absorpt_correction_T_min 0.6880
_exptl_absorpt_correction_type multi-scan
_exptl_absorpt_process_details 'SADABS 2014/5 (Sheldrick, 2014)'
_exptl_crystal_colour Orange
_exptl_crystal_density_diffrn 1.079
_exptl_crystal_description Block
_exptl_crystal_F_000 3464
_exptl_crystal_size_max 0.222
_exptl_crystal_size_mid 0.098
_exptl_crystal_size_min 0.082
_refine_diff_density_max 0.646
_refine_diff_density_min -0.533
_refine_diff_density_rms 0.049
_refine_ls_extinction_method none
_refine_ls_goodness_of_fit_ref 1.044
_refine_ls_hydrogen_treatment constr
_refine_ls_matrix_type full
_refine_ls_number_parameters 567
_refine_ls_number_reflns 11905
_refine_ls_number_restraints 60
_refine_ls_restrained_S_all 1.045
_refine_ls_R_factor_all 0.0442
_refine_ls_R_factor_gt 0.0342
_refine_ls_shift/su_max 0.003
_refine_ls_shift/su_mean 0.000
_refine_ls_structure_factor_coef Fsqd
_refine_ls_weighting_details 'w=1/[\s^2^(Fo^2^)+(0.0472P)^2^+4.0671P] where P=(Fo^2^+2Fc^2^)/3'
_refine_ls_weighting_scheme calc
_refine_ls_wR_factor_gt 0.0895
_refine_ls_wR_factor_ref 0.0948
_reflns_Friedel_coverage 0.000
_reflns_number_gt 9668
_reflns_number_total 11905
_reflns_threshold_expression 'I > 2\s(I)'
_cod_data_source_file jo8b01094_si_002.cif
_cod_data_source_block JF2547FMI_SQ
_cod_depositor_comments
;
The following automatic conversions were performed:

data item '_exptl_absorpt_correction_type' value 'Multi-scan' was
changed to 'multi-scan' in accordance with the
/home/data/users/saulius/crontab/automatic-downloads/current/ACS/lib/dictionaries/cif_core.dic
dictionary named 'cif_core.dic' version 2.4.2 last updated on
2011-04-26.

Automatic conversion script
Id: cif_fix_values 6909 2019-04-08 15:41:33Z antanas 
;
_cod_database_code 4035345
_shelx_shelxl_version_number 2014/7
_shelx_space_group_comment
; 
The symmetry employed for this shelxl refinement is uniquely defined 
by the following loop, which should always be used as a source of 
symmetry information in preference to the above space-group names. 
They are only intended as comments. 
;
_shelx_estimated_absorpt_t_min 0.902
_shelx_estimated_absorpt_t_max 0.962

loop_
_space_group_symop_operation_xyz
'x, y, z'
'-x+1/2, -y+1/2, z+1/2'
'-x, y, -z+1/2'
'x+1/2, -y+1/2, -z'
'-x, -y, -z'
'x-1/2, y-1/2, -z-1/2'
'x, -y, z-1/2'
'-x-1/2, y-1/2, z'

loop_
_atom_site_label
_atom_site_type_symbol
_atom_site_fract_x
_atom_site_fract_y
_atom_site_fract_z
_atom_site_U_iso_or_equiv
_atom_site_adp_type
_atom_site_occupancy
_atom_site_site_symmetry_order
_atom_site_calc_flag
_atom_site_refinement_flags_posn
_atom_site_refinement_flags_adp
_atom_site_refinement_flags_occupancy
_atom_site_disorder_assembly
_atom_site_disorder_group
Co1 Co 0.26189(2) 0.75127(2) 0.49553(2) 0.01620(6) Uani 1 1 d . . . . .
Cl1 Cl 0.32101(2) 0.66609(2) 0.43940(2) 0.01990(8) Uani 1 1 d . . . . .
Cl2 Cl 0.20815(2) 0.83095(2) 0.55953(2) 0.02104(8) Uani 1 1 d . . . . .
C1 C 0.27574(7) 0.58827(9) 0.55824(6) 0.0240(3) Uani 1 1 d . . . . .
H1 H 0.2686 0.5650 0.5240 0.029 Uiso 1 1 calc R U . . .
N1 N 0.27926(5) 0.67010(7) 0.56211(5) 0.0199(3) Uani 1 1 d . . . . .
C2 C 0.28200(7) 0.53593(10) 0.60152(6) 0.0256(3) Uani 1 1 d . . . . .
H2 H 0.2787 0.4783 0.5969 0.031 Uiso 1 1 calc R U . . .
C3 C 0.29310(6) 0.56839(9) 0.65182(6) 0.0216(3) Uani 1 1 d . . . . .
C4 C 0.29796(6) 0.65291(10) 0.65586(6) 0.0244(3) Uani 1 1 d . . . . .
H4 H 0.3062 0.6775 0.6895 0.029 Uiso 1 1 calc R U . . .
C5 C 0.29083(6) 0.70105(10) 0.61077(6) 0.0236(3) Uani 1 1 d . . . . .
H5 H 0.2943 0.7588 0.6143 0.028 Uiso 1 1 calc R U . . .
C6 C 0.29828(6) 0.51634(9) 0.70077(6) 0.0214(3) Uani 1 1 d . . . . .
N6 N 0.28917(5) 0.55558(8) 0.74731(5) 0.0234(3) Uani 1 1 d . . . . .
C7 C 0.31164(6) 0.43390(9) 0.69827(6) 0.0220(3) Uani 1 1 d . . . . .
H7 H 0.3171 0.4082 0.6644 0.026 Uiso 1 1 calc R U . . .
C8 C 0.31709(6) 0.38876(9) 0.74593(6) 0.0201(3) Uani 1 1 d . . . . .
C9 C 0.30777(6) 0.43020(10) 0.79449(6) 0.0219(3) Uani 1 1 d . . . . .
H9 H 0.3111 0.4024 0.8279 0.026 Uiso 1 1 calc R U . . .
C10 C 0.29361(6) 0.51247(9) 0.79305(6) 0.0210(3) Uani 1 1 d . . . . .
C11 C 0.28012(6) 0.56079(9) 0.84207(6) 0.0210(3) Uani 1 1 d . . . . .
C12 C 0.30210(7) 0.54689(10) 0.89228(6) 0.0265(3) Uani 1 1 d . . . . .
H12 H 0.3256 0.5023 0.8977 0.032 Uiso 1 1 calc R U . . .
C13 C 0.28943(7) 0.59895(10) 0.93459(6) 0.0257(3) Uani 1 1 d . . . . .
H13 H 0.3056 0.5892 0.9685 0.031 Uiso 1 1 calc R U . . .
C14 C 0.23353(7) 0.67334(11) 0.88200(7) 0.0342(4) Uani 1 1 d . . . . .
H14 H 0.2087 0.7165 0.8780 0.041 Uiso 1 1 calc R U . . .
N14 N 0.25583(5) 0.66199(8) 0.93045(5) 0.0192(2) Uani 1 1 d . . . . .
C15 C 0.24488(8) 0.62545(12) 0.83782(7) 0.0354(4) Uani 1 1 d . . . . .
H15 H 0.2285 0.6368 0.8043 0.042 Uiso 1 1 calc R U . . .
C16 C 0.33249(6) 0.30143(10) 0.74381(6) 0.0212(3) Uani 1 1 d . . . . .
C17 C 0.36321(6) 0.26556(10) 0.78418(6) 0.0242(3) Uani 1 1 d . . . . .
H17 H 0.3728 0.2973 0.8147 0.029 Uiso 1 1 calc R U . . .
C18 C 0.37998(7) 0.18502(10) 0.78068(6) 0.0278(3) Uani 1 1 d . . . . .
H18 H 0.4016 0.1630 0.8083 0.033 Uiso 1 1 calc R U . . .
C19 C 0.36558(6) 0.13525(10) 0.73687(7) 0.0266(3) Uani 1 1 d . . . . .
N19 N 0.38336(7) 0.05518(10) 0.73181(7) 0.0402(4) Uani 1 1 d . . . . .
C20 C 0.33368(6) 0.17105(10) 0.69703(6) 0.0256(3) Uani 1 1 d . . . . .
H20 H 0.3224 0.1388 0.6673 0.031 Uiso 1 1 calc R U . . .
C21 C 0.31850(6) 0.25189(9) 0.70022(6) 0.0239(3) Uani 1 1 d . . . . .
H21 H 0.2979 0.2747 0.6720 0.029 Uiso 1 1 calc R U . . .
C22 C 0.41420(12) 0.01952(14) 0.77485(11) 0.0678(8) Uani 1 1 d . . . . .
H22A H 0.4435 0.0562 0.7838 0.102 Uiso 1 1 calc R U . . .
H22B H 0.4281 -0.0337 0.7633 0.102 Uiso 1 1 calc R U . . .
H22C H 0.3918 0.0119 0.8066 0.102 Uiso 1 1 calc R U . . .
C23 C 0.35601(9) -0.00082(12) 0.69682(9) 0.0472(5) Uani 1 1 d . . . . .
H23A H 0.3194 -0.0069 0.7090 0.071 Uiso 1 1 calc R U . . .
H23B H 0.3736 -0.0543 0.6976 0.071 Uiso 1 1 calc R U . . .
H23C H 0.3563 0.0207 0.6600 0.071 Uiso 1 1 calc R U . . .
C31 C 0.37626(6) 0.78968(10) 0.52846(6) 0.0234(3) Uani 1 1 d . . . . .
H31 H 0.3795 0.7322 0.5234 0.028 Uiso 1 1 calc R U . . .
N31 N 0.32906(5) 0.82479(8) 0.51968(5) 0.0194(3) Uani 1 1 d . . . . .
C32 C 0.42027(6) 0.83337(10) 0.54455(7) 0.0251(3) Uani 1 1 d . . . . .
H32 H 0.4529 0.8060 0.5500 0.030 Uiso 1 1 calc R U . . .
C33 C 0.41662(6) 0.91758(10) 0.55267(6) 0.0226(3) Uani 1 1 d . . . . .
C34 C 0.36723(6) 0.95366(9) 0.54476(6) 0.0224(3) Uani 1 1 d . . . . .
H34 H 0.3625 1.0107 0.5507 0.027 Uiso 1 1 calc R U . . .
C35 C 0.32540(6) 0.90564(9) 0.52823(6) 0.0211(3) Uani 1 1 d . . . . .
H35 H 0.2922 0.9314 0.5226 0.025 Uiso 1 1 calc R U . . .
C36 C 0.46462(6) 0.96571(10) 0.56649(6) 0.0237(3) Uani 1 1 d . . . . .
N36 N 0.51026(5) 0.92565(8) 0.55836(5) 0.0244(3) Uani 1 1 d . . . . .
C37 C 0.46272(6) 1.04588(10) 0.58463(6) 0.0257(3) Uani 1 1 d . . . . .
H37 H 0.4296 1.0715 0.5909 0.031 Uiso 1 1 calc R U . . .
C38 C 0.50954(6) 1.08934(10) 0.59382(6) 0.0250(3) Uani 1 1 d . . . . .
C39 C 0.55676(6) 1.04756(10) 0.58422(6) 0.0242(3) Uani 1 1 d . . . . .
H39 H 0.5896 1.0746 0.5892 0.029 Uiso 1 1 calc R U . . .
C40 C 0.55546(6) 0.96617(10) 0.56740(6) 0.0234(3) Uani 1 1 d . . . . .
C41 C 0.60387(6) 0.91759(10) 0.55624(6) 0.0226(3) Uani 1 1 d . . . . .
C42 C 0.60057(6) 0.84994(10) 0.52235(7) 0.0308(4) Uani 1 1 d . . . . .
H42 H 0.5675 0.8341 0.5078 0.037 Uiso 1 1 calc R U . . .
C43 C 0.64533(6) 0.80593(11) 0.50990(7) 0.0304(4) Uani 1 1 d . . . . .
H43 H 0.6420 0.7606 0.4861 0.036 Uiso 1 1 calc R U . . .
N43 N 0.69347(5) 0.82361(8) 0.52950(5) 0.0202(3) Uani 1 1 d . . . . .
C44 C 0.69629(6) 0.88807(10) 0.56307(6) 0.0245(3) Uani 1 1 d . . . . .
H44 H 0.7296 0.9013 0.5782 0.029 Uiso 1 1 calc R U . . .
C45 C 0.65332(6) 0.93629(10) 0.57682(6) 0.0265(3) Uani 1 1 d . . . . .
H45 H 0.6577 0.9819 0.6002 0.032 Uiso 1 1 calc R U . . .
C46 C 0.5078(5) 1.1818(6) 0.6086(3) 0.0251(7) Uani 0.41 1 d G . P A 1
C47 C 0.5487(4) 1.2352(9) 0.5960(4) 0.0248(9) Uani 0.41 1 d G U P A 1
H47 H 0.5790 1.2155 0.5776 0.030 Uiso 0.41 1 calc R U P A 1
C48 C 0.5453(3) 1.3175(8) 0.6103(4) 0.0268(9) Uani 0.41 1 d G U P A 1
H48 H 0.5733 1.3540 0.6017 0.032 Uiso 0.41 1 calc R U P A 1
C49 C 0.5010(3) 1.3463(5) 0.6372(2) 0.0370(13) Uani 0.41 1 d G U P A 1
C50 C 0.4601(3) 1.2929(5) 0.6499(2) 0.0423(14) Uani 0.41 1 d G U P A 1
H50 H 0.4298 1.3127 0.6683 0.051 Uiso 0.41 1 calc R U P A 1
C51 C 0.4635(4) 1.2107(5) 0.6356(3) 0.0354(14) Uani 0.41 1 d G U P A 1
H51 H 0.4355 1.1742 0.6442 0.042 Uiso 0.41 1 calc R U P A 1
N49 N 0.4990(4) 1.4304(6) 0.6511(3) 0.0538(15) Uani 0.41 1 d . U P A 1
C52 C 0.5408(7) 1.4818(12) 0.6378(4) 0.056(2) Uani 0.41 1 d . U P A 1
H52A H 0.5366 1.5009 0.6006 0.084 Uiso 0.41 1 calc R U P A 1
H52B H 0.5741 1.4516 0.6411 0.084 Uiso 0.41 1 calc R U P A 1
H52C H 0.5412 1.5290 0.6621 0.084 Uiso 0.41 1 calc R U P A 1
C53 C 0.4498(4) 1.4587(6) 0.6804(3) 0.073(3) Uani 0.41 1 d . U P A 1
H53A H 0.4591 1.5024 0.7057 0.109 Uiso 0.41 1 calc R U P A 1
H53B H 0.4344 1.4125 0.7000 0.109 Uiso 0.41 1 calc R U P A 1
H53C H 0.4242 1.4796 0.6542 0.109 Uiso 0.41 1 calc R U P A 1
C46B C 0.5084(3) 1.1732(4) 0.6156(2) 0.0251(7) Uani 0.59 1 d G . P A 2
C47B C 0.5465(3) 1.2293(6) 0.5993(2) 0.0235(7) Uani 0.59 1 d G U P A 2
H47B H 0.5735 1.2129 0.5751 0.028 Uiso 0.59 1 calc R U P A 2
C48B C 0.5449(2) 1.3095(5) 0.6183(2) 0.0268(8) Uani 0.59 1 d G U P A 2
H48B H 0.5710 1.3478 0.6071 0.032 Uiso 0.59 1 calc R U P A 2
C49B C 0.5053(2) 1.3335(3) 0.65359(18) 0.0358(10) Uani 0.59 1 d G U P A 2
C50B C 0.46728(19) 1.2774(3) 0.66989(14) 0.0403(11) Uani 0.59 1 d G U P A 2
H50B H 0.4402 1.2938 0.6940 0.048 Uiso 0.59 1 calc R U P A 2
C51B C 0.4688(3) 1.1973(3) 0.65087(19) 0.0344(11) Uani 0.59 1 d G U P A 2
H51B H 0.4428 1.1589 0.6620 0.041 Uiso 0.59 1 calc R U P A 2
N49B N 0.5033(2) 1.4141(4) 0.67336(19) 0.0525(13) Uani 0.59 1 d . U P A 2
C52B C 0.5433(4) 1.4753(7) 0.6567(3) 0.0503(16) Uani 0.59 1 d . U P A 2
H52D H 0.5675 1.4504 0.6307 0.075 Uiso 0.59 1 calc R U P A 2
H52E H 0.5631 1.4937 0.6883 0.075 Uiso 0.59 1 calc R U P A 2
H52F H 0.5256 1.5224 0.6401 0.075 Uiso 0.59 1 calc R U P A 2
C53B C 0.4617(3) 1.4388(4) 0.7095(3) 0.081(2) Uani 0.59 1 d . U P A 2
H53D H 0.4280 1.4387 0.6903 0.121 Uiso 0.59 1 calc R U P A 2
H53E H 0.4690 1.4941 0.7231 0.121 Uiso 0.59 1 calc R U P A 2
H53F H 0.4599 1.4003 0.7398 0.121 Uiso 0.59 1 calc R U P A 2

loop_
_atom_site_aniso_label
_atom_site_aniso_U_11
_atom_site_aniso_U_22
_atom_site_aniso_U_33
_atom_site_aniso_U_23
_atom_site_aniso_U_13
_atom_site_aniso_U_12
Co1 0.01789(11) 0.01789(10) 0.01282(10) -0.00034(7) 0.00004(7) -0.00061(7)
Cl1 0.01905(16) 0.02187(17) 0.01879(16) -0.00280(13) 0.00183(13) -0.00020(13)
Cl2 0.02548(18) 0.02261(17) 0.01504(16) -0.00265(13) 0.00262(13) 0.00022(14)
C1 0.0351(9) 0.0221(7) 0.0147(7) -0.0020(6) -0.0032(6) -0.0007(6)
N1 0.0244(6) 0.0206(6) 0.0148(6) -0.0006(5) -0.0010(5) 0.0011(5)
C2 0.0390(9) 0.0193(7) 0.0184(7) -0.0002(6) -0.0025(6) -0.0015(7)
C3 0.0257(8) 0.0233(8) 0.0156(7) 0.0012(6) 0.0010(6) 0.0030(6)
C4 0.0327(9) 0.0246(8) 0.0159(7) -0.0022(6) -0.0030(6) 0.0017(6)
C5 0.0315(8) 0.0212(7) 0.0181(7) -0.0018(6) -0.0011(6) -0.0007(6)
C6 0.0249(8) 0.0235(8) 0.0159(7) 0.0010(6) -0.0001(6) -0.0002(6)
N6 0.0297(7) 0.0248(7) 0.0157(6) -0.0009(5) -0.0005(5) 0.0013(5)
C7 0.0265(8) 0.0251(8) 0.0143(7) -0.0010(6) -0.0001(6) 0.0008(6)
C8 0.0204(7) 0.0226(7) 0.0173(7) 0.0002(6) 0.0001(6) -0.0001(6)
C9 0.0236(7) 0.0266(8) 0.0155(7) 0.0007(6) 0.0003(6) 0.0005(6)
C10 0.0239(7) 0.0236(8) 0.0155(7) -0.0013(6) -0.0007(6) -0.0007(6)
C11 0.0248(8) 0.0220(7) 0.0162(7) -0.0008(6) 0.0009(6) -0.0015(6)
C12 0.0359(9) 0.0262(8) 0.0174(7) 0.0020(6) -0.0002(6) 0.0084(7)
C13 0.0340(9) 0.0289(8) 0.0142(7) 0.0010(6) -0.0019(6) 0.0070(7)
C14 0.0399(10) 0.0407(10) 0.0220(8) -0.0073(7) -0.0100(7) 0.0196(8)
N14 0.0203(6) 0.0224(6) 0.0149(6) 0.0000(5) 0.0000(5) 0.0001(5)
C15 0.0439(10) 0.0439(11) 0.0185(8) -0.0075(7) -0.0108(7) 0.0181(8)
C16 0.0227(7) 0.0231(7) 0.0179(7) 0.0012(6) 0.0033(6) 0.0015(6)
C17 0.0269(8) 0.0276(8) 0.0182(7) -0.0010(6) 0.0007(6) 0.0019(6)
C18 0.0303(8) 0.0307(9) 0.0224(8) 0.0021(6) -0.0012(6) 0.0059(7)
C19 0.0281(8) 0.0252(8) 0.0266(8) -0.0005(6) 0.0042(6) 0.0033(6)
N19 0.0513(10) 0.0313(8) 0.0380(9) -0.0059(7) -0.0109(7) 0.0143(7)
C20 0.0284(8) 0.0279(8) 0.0204(7) -0.0050(6) 0.0012(6) 0.0001(7)
C21 0.0244(8) 0.0280(8) 0.0192(7) 0.0007(6) -0.0008(6) 0.0024(6)
C22 0.103(2) 0.0378(12) 0.0627(15) -0.0082(11) -0.0341(15) 0.0297(13)
C23 0.0584(13) 0.0285(10) 0.0548(13) -0.0112(9) -0.0042(10) 0.0076(9)
C31 0.0243(8) 0.0214(8) 0.0245(8) -0.0029(6) -0.0016(6) 0.0024(6)
N31 0.0193(6) 0.0217(6) 0.0171(6) -0.0009(5) -0.0011(5) -0.0007(5)
C32 0.0188(7) 0.0272(8) 0.0293(8) -0.0045(6) -0.0026(6) 0.0040(6)
C33 0.0185(7) 0.0279(8) 0.0214(7) -0.0031(6) -0.0007(6) -0.0004(6)
C34 0.0212(7) 0.0213(7) 0.0246(8) -0.0024(6) 0.0001(6) 0.0001(6)
C35 0.0191(7) 0.0237(8) 0.0206(7) -0.0001(6) -0.0007(6) 0.0013(6)
C36 0.0189(7) 0.0294(8) 0.0228(8) -0.0027(6) -0.0011(6) 0.0004(6)
N36 0.0180(6) 0.0285(7) 0.0268(7) -0.0041(6) -0.0021(5) 0.0004(5)
C37 0.0179(7) 0.0311(8) 0.0281(8) -0.0061(7) 0.0000(6) 0.0015(6)
C38 0.0209(8) 0.0309(8) 0.0230(8) -0.0060(6) 0.0013(6) -0.0011(6)
C39 0.0179(7) 0.0320(8) 0.0227(8) -0.0040(6) -0.0007(6) -0.0022(6)
C40 0.0193(7) 0.0301(8) 0.0207(7) -0.0026(6) -0.0014(6) 0.0014(6)
C41 0.0184(7) 0.0267(8) 0.0228(7) -0.0007(6) 0.0000(6) 0.0010(6)
C42 0.0201(8) 0.0293(9) 0.0429(10) -0.0100(7) -0.0056(7) 0.0007(7)
C43 0.0233(8) 0.0268(8) 0.0410(10) -0.0107(7) -0.0052(7) 0.0013(7)
N43 0.0189(6) 0.0229(6) 0.0189(6) 0.0004(5) 0.0003(5) 0.0008(5)
C44 0.0188(7) 0.0340(9) 0.0208(7) -0.0057(6) -0.0013(6) 0.0015(6)
C45 0.0227(8) 0.0339(9) 0.0228(8) -0.0088(7) -0.0013(6) 0.0015(7)
C46 0.0182(8) 0.0293(15) 0.0277(16) -0.0044(12) 0.0018(11) -0.0018(10)
C47 0.0188(15) 0.0312(19) 0.0242(15) -0.0025(15) -0.0001(14) -0.0007(15)
C48 0.0207(14) 0.030(2) 0.030(2) -0.0030(18) 0.0022(15) -0.0014(14)
C49 0.0287(17) 0.032(2) 0.051(4) -0.007(2) 0.009(2) -0.0023(18)
C50 0.029(2) 0.043(3) 0.055(4) -0.019(3) 0.020(3) -0.0064(19)
C51 0.026(2) 0.037(2) 0.043(4) -0.013(2) 0.015(2) -0.0104(19)
N49 0.0414(18) 0.032(3) 0.088(5) -0.020(3) 0.034(3) -0.009(2)
C52 0.046(3) 0.034(3) 0.089(6) -0.021(6) 0.017(5) 0.001(2)
C53 0.032(4) 0.048(4) 0.138(8) -0.051(5) 0.024(4) 0.004(3)
C46B 0.0182(8) 0.0293(15) 0.0277(16) -0.0044(12) 0.0018(11) -0.0018(10)
C47B 0.0176(12) 0.0316(16) 0.0214(13) -0.0027(12) 0.0030(10) 0.0012(12)
C48B 0.0203(11) 0.0290(18) 0.031(2) -0.0001(15) 0.0023(12) -0.0043(11)
C49B 0.0290(15) 0.032(2) 0.046(3) -0.0133(19) 0.0094(19) -0.0038(15)
C50B 0.0294(18) 0.038(2) 0.054(3) -0.019(2) 0.021(2) -0.0078(16)
C51B 0.0257(17) 0.035(2) 0.043(3) -0.0141(18) 0.014(2) -0.0078(16)
N49B 0.0407(16) 0.030(3) 0.087(4) -0.022(3) 0.034(3) -0.0126(17)
C52B 0.044(2) 0.032(2) 0.075(5) -0.021(4) 0.016(4) -0.0094(18)
C53B 0.047(4) 0.051(4) 0.144(7) -0.050(4) 0.026(4) -0.005(3)

loop_
_atom_type_symbol
_atom_type_description
_atom_type_scat_dispersion_real
_atom_type_scat_dispersion_imag
_atom_type_scat_source
C C 0.0033 0.0016 'International Tables Vol C Tables 4.2.6.8 and 6.1.1.4'
H H 0.0000 0.0000 'International Tables Vol C Tables 4.2.6.8 and 6.1.1.4'
N N 0.0061 0.0033 'International Tables Vol C Tables 4.2.6.8 and 6.1.1.4'
Cl Cl 0.1484 0.1585 'International Tables Vol C Tables 4.2.6.8 and 6.1.1.4'
Co Co 0.3494 0.9721 'International Tables Vol C Tables 4.2.6.8 and 6.1.1.4'

loop_
_geom_angle_atom_site_label_1
_geom_angle_atom_site_label_2
_geom_angle_atom_site_label_3
_geom_angle
_geom_angle_site_symmetry_1
_geom_angle_site_symmetry_3
N1 Co1 N31 88.08(5) . .
N1 Co1 N14 177.54(5) . 2_564
N31 Co1 N14 90.50(5) . 2_564
N1 Co1 N43 92.13(5) . 4_466
N31 Co1 N43 179.73(5) . 4_466
N14 Co1 N43 89.30(5) 2_564 4_466
N1 Co1 Cl2 86.63(4) . .
N31 Co1 Cl2 87.93(4) . .
N14 Co1 Cl2 91.32(3) 2_564 .
N43 Co1 Cl2 92.24(4) 4_466 .
N1 Co1 Cl1 87.98(4) . .
N31 Co1 Cl1 89.47(4) . .
N14 Co1 Cl1 94.01(3) 2_564 .
N43 Co1 Cl1 90.37(4) 4_466 .
Cl2 Co1 Cl1 174.09(3) . .
N1 C1 C2 123.42(14) . .
N1 C1 H1 118.3 . .
C2 C1 H1 118.3 . .
C1 N1 C5 116.95(13) . .
C1 N1 Co1 122.69(10) . .
C5 N1 Co1 120.22(10) . .
C1 C2 C3 119.31(14) . .
C1 C2 H2 120.3 . .
C3 C2 H2 120.3 . .
C2 C3 C4 117.54(14) . .
C2 C3 C6 122.49(14) . .
C4 C3 C6 119.94(13) . .
C5 C4 C3 119.64(14) . .
C5 C4 H4 120.2 . .
C3 C4 H4 120.2 . .
N1 C5 C4 123.11(14) . .
N1 C5 H5 118.4 . .
C4 C5 H5 118.4 . .
N6 C6 C7 122.84(14) . .
N6 C6 C3 114.68(13) . .
C7 C6 C3 122.47(13) . .
C10 N6 C6 117.81(13) . .
C6 C7 C8 119.66(14) . .
C6 C7 H7 120.2 . .
C8 C7 H7 120.2 . .
C7 C8 C9 117.23(14) . .
C7 C8 C16 120.13(13) . .
C9 C8 C16 122.63(13) . .
C10 C9 C8 119.10(14) . .
C10 C9 H9 120.5 . .
C8 C9 H9 120.5 . .
N6 C10 C9 123.33(13) . .
N6 C10 C11 113.38(13) . .
C9 C10 C11 123.26(13) . .
C12 C11 C15 116.90(14) . .
C12 C11 C10 123.89(14) . .
C15 C11 C10 119.18(14) . .
C11 C12 C13 119.27(14) . .
C11 C12 H12 120.4 . .
C13 C12 H12 120.4 . .
N14 C13 C12 123.93(14) . .
N14 C13 H13 118.0 . .
C12 C13 H13 118.0 . .
N14 C14 C15 123.28(15) . .
N14 C14 H14 118.4 . .
C15 C14 H14 118.4 . .
C13 N14 C14 116.25(13) . .
C13 N14 Co1 124.63(10) . 2_565
C14 N14 Co1 119.07(10) . 2_565
C14 C15 C11 120.32(15) . .
C14 C15 H15 119.8 . .
C11 C15 H15 119.8 . .
C21 C16 C17 117.13(14) . .
C21 C16 C8 121.18(13) . .
C17 C16 C8 121.65(14) . .
C18 C17 C16 121.55(15) . .
C18 C17 H17 119.2 . .
C16 C17 H17 119.2 . .
C17 C18 C19 121.11(15) . .
C17 C18 H18 119.4 . .
C19 C18 H18 119.4 . .
N19 C19 C20 120.94(15) . .
N19 C19 C18 121.94(15) . .
C20 C19 C18 117.09(15) . .
C19 N19 C23 119.70(16) . .
C19 N19 C22 119.13(16) . .
C23 N19 C22 116.88(17) . .
C21 C20 C19 121.22(15) . .
C21 C20 H20 119.4 . .
C19 C20 H20 119.4 . .
C20 C21 C16 121.85(15) . .
C20 C21 H21 119.1 . .
C16 C21 H21 119.1 . .
N19 C22 H22A 109.5 . .
N19 C22 H22B 109.5 . .
H22A C22 H22B 109.5 . .
N19 C22 H22C 109.5 . .
H22A C22 H22C 109.5 . .
H22B C22 H22C 109.5 . .
N19 C23 H23A 109.5 . .
N19 C23 H23B 109.5 . .
H23A C23 H23B 109.5 . .
N19 C23 H23C 109.5 . .
H23A C23 H23C 109.5 . .
H23B C23 H23C 109.5 . .
N31 C31 C32 123.08(14) . .
N31 C31 H31 118.5 . .
C32 C31 H31 118.5 . .
C35 N31 C31 117.09(13) . .
C35 N31 Co1 122.30(10) . .
C31 N31 Co1 120.58(10) . .
C31 C32 C33 119.79(14) . .
C31 C32 H32 120.1 . .
C33 C32 H32 120.1 . .
C32 C33 C34 117.05(14) . .
C32 C33 C36 119.98(14) . .
C34 C33 C36 122.90(14) . .
C35 C34 C33 119.43(14) . .
C35 C34 H34 120.3 . .
C33 C34 H34 120.3 . .
N31 C35 C34 123.54(14) . .
N31 C35 H35 118.2 . .
C34 C35 H35 118.2 . .
N36 C36 C37 122.56(14) . .
N36 C36 C33 114.38(14) . .
C37 C36 C33 123.03(14) . .
C40 N36 C36 118.07(14) . .
C36 C37 C38 120.10(15) . .
C36 C37 H37 119.9 . .
C38 C37 H37 119.9 . .
C39 C38 C37 116.82(15) . .
C39 C38 C46B 122.2(4) . .
C37 C38 C46B 120.9(4) . .
C39 C38 C46 122.6(5) . .
C37 C38 C46 120.4(5) . .
C40 C39 C38 119.71(14) . .
C40 C39 H39 120.1 . .
C38 C39 H39 120.1 . .
N36 C40 C39 122.70(14) . .
N36 C40 C41 114.29(14) . .
C39 C40 C41 122.98(14) . .
C45 C41 C42 116.86(14) . .
C45 C41 C40 124.04(14) . .
C42 C41 C40 119.09(14) . .
C43 C42 C41 120.00(15) . .
C43 C42 H42 120.0 . .
C41 C42 H42 120.0 . .
N43 C43 C42 123.64(15) . .
N43 C43 H43 118.2 . .
C42 C43 H43 118.2 . .
C44 N43 C43 116.15(13) . .
C44 N43 Co1 124.40(10) . 4_566
C43 N43 Co1 119.44(10) . 4_566
N43 C44 C45 123.70(14) . .
N43 C44 H44 118.1 . .
C45 C44 H44 118.1 . .
C44 C45 C41 119.63(15) . .
C44 C45 H45 120.2 . .
C41 C45 H45 120.2 . .
C47 C46 C51 120.0 . .
C47 C46 C38 122.2(8) . .
C51 C46 C38 117.8(8) . .
C48 C47 C46 120.0 . .
C48 C47 H47 120.0 . .
C46 C47 H47 120.0 . .
C47 C48 C49 120.0 . .
C47 C48 H48 120.0 . .
C49 C48 H48 120.0 . .
C50 C49 C48 120.0 . .
C50 C49 N49 121.6(7) . .
C48 C49 N49 118.4(7) . .
C49 C50 C51 120.0 . .
C49 C50 H50 120.0 . .
C51 C50 H50 120.0 . .
C50 C51 C46 120.0 . .
C50 C51 H51 120.0 . .
C46 C51 H51 120.0 . .
C52 N49 C49 119.8(10) . .
C52 N49 C53 123.9(11) . .
C49 N49 C53 116.3(8) . .
N49 C52 H52A 109.5 . .
N49 C52 H52B 109.5 . .
H52A C52 H52B 109.5 . .
N49 C52 H52C 109.5 . .
H52A C52 H52C 109.5 . .
H52B C52 H52C 109.5 . .
N49 C53 H53A 109.5 . .
N49 C53 H53B 109.5 . .
H53A C53 H53B 109.5 . .
N49 C53 H53C 109.5 . .
H53A C53 H53C 109.5 . .
H53B C53 H53C 109.5 . .
C47B C46B C51B 120.0 . .
C47B C46B C38 119.4(5) . .
C51B C46B C38 120.5(5) . .
C46B C47B C48B 120.0 . .
C46B C47B H47B 120.0 . .
C48B C47B H47B 120.0 . .
C47B C48B C49B 120.0 . .
C47B C48B H48B 120.0 . .
C49B C48B H48B 120.0 . .
C48B C49B C50B 120.0 . .
C48B C49B N49B 120.8(5) . .
C50B C49B N49B 119.2(5) . .
C51B C50B C49B 120.0 . .
C51B C50B H50B 120.0 . .
C49B C50B H50B 120.0 . .
C50B C51B C46B 120.0 . .
C50B C51B H51B 120.0 . .
C46B C51B H51B 120.0 . .
C49B N49B C53B 120.4(5) . .
C49B N49B C52B 120.5(7) . .
C53B N49B C52B 119.0(7) . .
N49B C52B H52D 109.5 . .
N49B C52B H52E 109.5 . .
H52D C52B H52E 109.5 . .
N49B C52B H52F 109.5 . .
H52D C52B H52F 109.5 . .
H52E C52B H52F 109.5 . .
N49B C53B H53D 109.5 . .
N49B C53B H53E 109.5 . .
H53D C53B H53E 109.5 . .
N49B C53B H53F 109.5 . .
H53D C53B H53F 109.5 . .
H53E C53B H53F 109.5 . .

loop_
_geom_bond_atom_site_label_1
_geom_bond_atom_site_label_2
_geom_bond_distance
_geom_bond_site_symmetry_2
Co1 N1 2.1644(12) .
Co1 N31 2.1670(13) .
Co1 N14 2.1953(12) 2_564
Co1 N43 2.2105(13) 4_466
Co1 Cl2 2.4647(4) .
Co1 Cl1 2.4742(4) .
C1 N1 1.3406(19) .
C1 C2 1.382(2) .
C1 H1 0.9500 .
N1 C5 1.3429(19) .
C2 C3 1.387(2) .
C2 H2 0.9500 .
C3 C4 1.387(2) .
C3 C6 1.489(2) .
C4 C5 1.380(2) .
C4 H4 0.9500 .
C5 H5 0.9500 .
C6 N6 1.3420(19) .
C6 C7 1.388(2) .
N6 C10 1.3413(19) .
C7 C8 1.402(2) .
C7 H7 0.9500 .
C8 C9 1.403(2) .
C8 C16 1.477(2) .
C9 C10 1.389(2) .
C9 H9 0.9500 .
C10 C11 1.491(2) .
C11 C12 1.386(2) .
C11 C15 1.386(2) .
C12 C13 1.389(2) .
C12 H12 0.9500 .
C13 N14 1.339(2) .
C13 H13 0.9500 .
C14 N14 1.343(2) .
C14 C15 1.378(2) .
C14 H14 0.9500 .
N14 Co1 2.1951(12) 2_565
C15 H15 0.9500 .
C16 C21 1.397(2) .
C16 C17 1.398(2) .
C17 C18 1.383(2) .
C17 H17 0.9500 .
C18 C19 1.406(2) .
C18 H18 0.9500 .
C19 N19 1.387(2) .
C19 C20 1.405(2) .
N19 C23 1.439(3) .
N19 C22 1.447(3) .
C20 C21 1.375(2) .
C20 H20 0.9500 .
C21 H21 0.9500 .
C22 H22A 0.9800 .
C22 H22B 0.9800 .
C22 H22C 0.9800 .
C23 H23A 0.9800 .
C23 H23B 0.9800 .
C23 H23C 0.9800 .
C31 N31 1.3441(19) .
C31 C32 1.383(2) .
C31 H31 0.9500 .
N31 C35 1.3384(19) .
C32 C33 1.391(2) .
C32 H32 0.9500 .
C33 C34 1.397(2) .
C33 C36 1.488(2) .
C34 C35 1.381(2) .
C34 H34 0.9500 .
C35 H35 0.9500 .
C36 N36 1.344(2) .
C36 C37 1.384(2) .
N36 C40 1.342(2) .
C37 C38 1.401(2) .
C37 H37 0.9500 .
C38 C39 1.398(2) .
C38 C46B 1.471(6) .
C38 C46 1.553(9) .
C39 C40 1.392(2) .
C39 H39 0.9500 .
C40 C41 1.487(2) .
C41 C45 1.388(2) .
C41 C42 1.390(2) .
C42 C43 1.378(2) .
C42 H42 0.9500 .
C43 N43 1.345(2) .
C43 H43 0.9500 .
N43 C44 1.344(2) .
N43 Co1 2.2103(13) 4_566
C44 C45 1.386(2) .
C44 H44 0.9500 .
C45 H45 0.9500 .
C46 C47 1.3900 .
C46 C51 1.3900 .
C47 C48 1.3900 .
C47 H47 0.9500 .
C48 C49 1.3900 .
C48 H48 0.9500 .
C49 C50 1.3900 .
C49 N49 1.414(14) .
C50 C51 1.3900 .
C50 H50 0.9500 .
C51 H51 0.9500 .
N49 C52 1.39(2) .
N49 C53 1.514(14) .
C52 H52A 0.9800 .
C52 H52B 0.9800 .
C52 H52C 0.9800 .
C53 H53A 0.9800 .
C53 H53B 0.9800 .
C53 H53C 0.9800 .
C46B C47B 1.3900 .
C46B C51B 1.3900 .
C47B C48B 1.3900 .
C47B H47B 0.9500 .
C48B C49B 1.3900 .
C48B H48B 0.9500 .
C49B C50B 1.3900 .
C49B N49B 1.403(9) .
C50B C51B 1.3900 .
C50B H50B 0.9500 .
C51B H51B 0.9500 .
N49B C53B 1.443(10) .
N49B C52B 1.481(13) .
C52B H52D 0.9800 .
C52B H52E 0.9800 .
C52B H52F 0.9800 .
C53B H53D 0.9800 .
C53B H53E 0.9800 .
C53B H53F 0.9800 .

loop_
_geom_hbond_atom_site_label_D
_geom_hbond_atom_site_label_H
_geom_hbond_atom_site_label_A
_geom_hbond_distance_DH
_geom_hbond_distance_HA
_geom_hbond_distance_DA
_geom_hbond_angle_DHA
_geom_hbond_site_symmetry_A
C2 H2 Cl2 0.95 2.60 3.5101(17) 161. 8_655
C13 H13 Cl2 0.95 2.63 3.3101(16) 129. 2_565
C14 H14 Cl1 0.95 2.56 3.2865(18) 133. 2_565
C31 H31 Cl1 0.95 2.78 3.3049(16) 116. .
C43 H43 Cl2 0.95 2.52 3.2396(17) 133. 4_566
C44 H44 Cl1 0.95 2.60 3.2832(16) 129. 4_566
C53B H53F N49B 0.98 2.36 3.070(8) 129. 3_656

loop_
_geom_torsion_atom_site_label_1
_geom_torsion_atom_site_label_2
_geom_torsion_atom_site_label_3
_geom_torsion_atom_site_label_4
_geom_torsion
_geom_torsion_site_symmetry_1
_geom_torsion_site_symmetry_4
C2 C1 N1 C5 1.7(2) . .
C2 C1 N1 Co1 -173.92(13) . .
N1 C1 C2 C3 -0.7(3) . .
C1 C2 C3 C4 -0.7(2) . .
C1 C2 C3 C6 177.51(15) . .
C2 C3 C4 C5 1.1(2) . .
C6 C3 C4 C5 -177.17(15) . .
C1 N1 C5 C4 -1.3(2) . .
Co1 N1 C5 C4 174.46(12) . .
C3 C4 C5 N1 -0.1(3) . .
C2 C3 C6 N6 -155.99(15) . .
C4 C3 C6 N6 22.2(2) . .
C2 C3 C6 C7 24.2(2) . .
C4 C3 C6 C7 -157.59(16) . .
C7 C6 N6 C10 0.4(2) . .
C3 C6 N6 C10 -179.44(13) . .
N6 C6 C7 C8 -1.3(2) . .
C3 C6 C7 C8 178.51(14) . .
C6 C7 C8 C9 0.9(2) . .
C6 C7 C8 C16 -178.61(14) . .
C7 C8 C9 C10 0.3(2) . .
C16 C8 C9 C10 179.77(14) . .
C6 N6 C10 C9 0.9(2) . .
C6 N6 C10 C11 -177.18(13) . .
C8 C9 C10 N6 -1.2(2) . .
C8 C9 C10 C11 176.67(14) . .
N6 C10 C11 C12 -150.28(15) . .
C9 C10 C11 C12 31.6(2) . .
N6 C10 C11 C15 27.5(2) . .
C9 C10 C11 C15 -150.56(17) . .
C15 C11 C12 C13 -2.1(2) . .
C10 C11 C12 C13 175.75(15) . .
C11 C12 C13 N14 1.5(3) . .
C12 C13 N14 C14 0.5(2) . .
C12 C13 N14 Co1 -176.84(13) . 2_565
C15 C14 N14 C13 -1.8(3) . .
C15 C14 N14 Co1 175.64(16) . 2_565
N14 C14 C15 C11 1.2(3) . .
C12 C11 C15 C14 0.9(3) . .
C10 C11 C15 C14 -177.11(17) . .
C7 C8 C16 C21 -30.6(2) . .
C9 C8 C16 C21 149.91(15) . .
C7 C8 C16 C17 147.04(15) . .
C9 C8 C16 C17 -32.4(2) . .
C21 C16 C17 C18 1.3(2) . .
C8 C16 C17 C18 -176.43(15) . .
C16 C17 C18 C19 -1.7(3) . .
C17 C18 C19 N19 177.95(16) . .
C17 C18 C19 C20 0.2(2) . .
C20 C19 N19 C23 -21.3(3) . .
C18 C19 N19 C23 161.04(18) . .
C20 C19 N19 C22 -177.3(2) . .
C18 C19 N19 C22 5.0(3) . .
N19 C19 C20 C21 -176.11(16) . .
C18 C19 C20 C21 1.7(2) . .
C19 C20 C21 C16 -2.1(2) . .
C17 C16 C21 C20 0.6(2) . .
C8 C16 C21 C20 178.32(15) . .
C32 C31 N31 C35 -1.3(2) . .
C32 C31 N31 Co1 -179.19(12) . .
N31 C31 C32 C33 0.4(2) . .
C31 C32 C33 C34 1.1(2) . .
C31 C32 C33 C36 -176.00(15) . .
C32 C33 C34 C35 -1.6(2) . .
C36 C33 C34 C35 175.34(14) . .
C31 N31 C35 C34 0.7(2) . .
Co1 N31 C35 C34 178.53(11) . .
C33 C34 C35 N31 0.8(2) . .
C32 C33 C36 N36 14.1(2) . .
C34 C33 C36 N36 -162.82(15) . .
C32 C33 C36 C37 -167.83(16) . .
C34 C33 C36 C37 15.3(2) . .
C37 C36 N36 C40 -1.2(2) . .
C33 C36 N36 C40 176.87(14) . .
N36 C36 C37 C38 1.8(2) . .
C33 C36 C37 C38 -176.11(15) . .
C36 C37 C38 C39 -0.5(2) . .
C36 C37 C38 C46B -177.0(3) . .
C36 C37 C38 C46 173.8(4) . .
C37 C38 C39 C40 -1.2(2) . .
C46B C38 C39 C40 175.2(3) . .
C46 C38 C39 C40 -175.5(4) . .
C36 N36 C40 C39 -0.6(2) . .
C36 N36 C40 C41 -178.76(13) . .
C38 C39 C40 N36 1.9(2) . .
C38 C39 C40 C41 179.85(15) . .
N36 C40 C41 C45 -160.30(15) . .
C39 C40 C41 C45 21.6(2) . .
N36 C40 C41 C42 21.0(2) . .
C39 C40 C41 C42 -157.08(16) . .
C45 C41 C42 C43 -1.2(3) . .
C40 C41 C42 C43 177.59(16) . .
C41 C42 C43 N43 1.1(3) . .
C42 C43 N43 C44 0.2(3) . .
C42 C43 N43 Co1 -178.77(14) . 4_566
C43 N43 C44 C45 -1.4(2) . .
Co1 N43 C44 C45 177.52(12) 4_566 .
N43 C44 C45 C41 1.3(3) . .
C42 C41 C45 C44 0.1(2) . .
C40 C41 C45 C44 -178.63(15) . .
C39 C38 C46 C47 22.4(5) . .
C37 C38 C46 C47 -151.7(3) . .
C39 C38 C46 C51 -157.4(3) . .
C37 C38 C46 C51 28.6(6) . .
C51 C46 C47 C48 0.0 . .
C38 C46 C47 C48 -179.8(5) . .
C46 C47 C48 C49 0.0 . .
C47 C48 C49 C50 0.0 . .
C47 C48 C49 N49 179.99(8) . .
C48 C49 C50 C51 0.0 . .
N49 C49 C50 C51 -179.99(9) . .
C49 C50 C51 C46 0.0 . .
C47 C46 C51 C50 0.0 . .
C38 C46 C51 C50 179.8(5) . .
C50 C49 N49 C52 179.95(12) . .
C48 C49 N49 C52 -0.05(19) . .
C50 C49 N49 C53 -0.11(18) . .
C48 C49 N49 C53 179.90(11) . .
C39 C38 C46B C47B 37.4(3) . .
C37 C38 C46B C47B -146.2(2) . .
C39 C38 C46B C51B -144.4(3) . .
C37 C38 C46B C51B 31.9(4) . .
C51B C46B C47B C48B 0.0 . .
C38 C46B C47B C48B 178.1(4) . .
C46B C47B C48B C49B 0.0 . .
C47B C48B C49B C50B 0.0 . .
C47B C48B C49B N49B 179.73(13) . .
C48B C49B C50B C51B 0.0 . .
N49B C49B C50B C51B -179.73(13) . .
C49B C50B C51B C46B 0.0 . .
C47B C46B C51B C50B 0.0 . .
C38 C46B C51B C50B -178.1(4) . .
C48B C49B N49B C53B 179.27(18) . .
C50B C49B N49B C53B -1.0(3) . .
C48B C49B N49B C52B 0.3(3) . .
C50B C49B N49B C52B -179.93(18) . .
